data_7129025
loop_
_publ_author_name
'Wei, Hao-Zhao'
'Wei, Yin'
'Shi, Min'

_publ_section_title
;
 Construction of an isoquinolinone framework from
 carboxylic-ester-directed umpolung ring opening of
 methylenecyclopropanes.
;
_journal_issue 85
_journal_name_full 'Chemical communications (Cambridge, England)'
_journal_page_first 11201
_journal_page_last 11204
_journal_paper_doi 10.1039/d1cc04826k
_journal_volume 57
_journal_year 2021
_chemical_absolute_configuration unk
_chemical_formula_sum 'C23 H19 N O'
_chemical_formula_weight 325.39
_space_group_crystal_system tetragonal
_space_group_IT_number 114
_space_group_name_Hall 'P -4 2n'
_space_group_name_H-M_alt 'P -4 21 c'
_atom_sites_solution_hydrogens geom
_audit_creation_method SHELXL-2013
_audit_update_record
;
2021-03-31 deposited with the CCDC.	2021-09-28 downloaded from the CCDC.
;
_cell_angle_alpha 90
_cell_angle_beta 90
_cell_angle_gamma 90
_cell_formula_units_Z 8
_cell_length_a 21.3009(5)
_cell_length_b 21.3009(5)
_cell_length_c 7.7405(3)
_cell_measurement_reflns_used 9825
_cell_measurement_temperature 293(2)
_cell_measurement_theta_max 49.313
_cell_measurement_theta_min 5.409
_cell_volume 3512.08(18)
_computing_cell_refinement 'Bruker SAINT'
_computing_data_collection 'Bruker APEX2'
_computing_data_reduction 'Bruker SAINT'
_computing_molecular_graphics 'Bruker SHELXTL'
_computing_publication_material 'Bruker SHELXTL'
_computing_structure_refinement 'SHELXL-2013 (Sheldrick, 2013)'
_computing_structure_solution 'SHELXS-97 (Sheldrick 2008)'
_diffrn_ambient_temperature 293(2)
_diffrn_measured_fraction_theta_full 0.998
_diffrn_measured_fraction_theta_max 0.998
_diffrn_measurement_device_type 'Bruker APEX-II CCD'
_diffrn_measurement_method '\f and \w scans'
_diffrn_radiation_type MoK\a
_diffrn_radiation_wavelength 0.71073
_diffrn_reflns_av_R_equivalents 0.0395
_diffrn_reflns_av_unetI/netI 0.0157
_diffrn_reflns_Laue_measured_fraction_full 0.998
_diffrn_reflns_Laue_measured_fraction_max 0.998
_diffrn_reflns_limit_h_max 26
_diffrn_reflns_limit_h_min -26
_diffrn_reflns_limit_k_max 26
_diffrn_reflns_limit_k_min -26
_diffrn_reflns_limit_l_max 9
_diffrn_reflns_limit_l_min -9
_diffrn_reflns_number 52311
_diffrn_reflns_point_group_measured_fraction_full 0.999
_diffrn_reflns_point_group_measured_fraction_max 0.999
_diffrn_reflns_theta_full 25.242
_diffrn_reflns_theta_max 25.994
_diffrn_reflns_theta_min 2.705
_exptl_absorpt_coefficient_mu 0.075
_exptl_absorpt_correction_T_max 0.7456
_exptl_absorpt_correction_T_min 0.6518
_exptl_absorpt_correction_type multi-scan
_exptl_absorpt_process_details sadabs
_exptl_crystal_colour colorless
_exptl_crystal_density_diffrn 1.231
_exptl_crystal_description prismatic
_exptl_crystal_F_000 1376
_exptl_crystal_size_max 0.060
_exptl_crystal_size_mid 0.050
_exptl_crystal_size_min 0.020
_refine_diff_density_max 0.137
_refine_diff_density_min -0.120
_refine_diff_density_rms 0.035
_refine_ls_abs_structure_details
; 
 Flack x determined using 1239 quotients [(I+)-(I-)]/[(I+)+(I-)] 
 (Parsons and Flack (2004), Acta Cryst. A60, s61). 
;
_refine_ls_abs_structure_Flack 0.0(5)
_refine_ls_extinction_coef 0.0110(14)
_refine_ls_extinction_expression Fc^*^=kFc[1+0.001xFc^2^\l^3^/sin(2\q)]^-1/4^
_refine_ls_extinction_method SHELXL
_refine_ls_goodness_of_fit_ref 1.052
_refine_ls_hydrogen_treatment constr
_refine_ls_matrix_type full
_refine_ls_number_parameters 228
_refine_ls_number_reflns 3454
_refine_ls_number_restraints 0
_refine_ls_restrained_S_all 1.052
_refine_ls_R_factor_all 0.0389
_refine_ls_R_factor_gt 0.0326
_refine_ls_shift/su_max 0.000
_refine_ls_shift/su_mean 0.000
_refine_ls_structure_factor_coef Fsqd
_refine_ls_weighting_details 'w=1/[\s^2^(Fo^2^)+(0.0412P)^2^+0.3507P] where P=(Fo^2^+2Fc^2^)/3'
_refine_ls_weighting_scheme calc
_refine_ls_wR_factor_gt 0.0797
_refine_ls_wR_factor_ref 0.0845
_reflns_Friedel_coverage 0.764
_reflns_Friedel_fraction_full 0.999
_reflns_Friedel_fraction_max 0.999
_reflns_number_gt 3108
_reflns_number_total 3454
_reflns_threshold_expression 'I > 2\s(I)'
_cod_data_source_file d1cc04826k3.cif
_cod_data_source_block d8v21221
_cod_depositor_comments 'Adding full bibliography for 7129025--7129026.cif.'
_cod_original_cell_volume 3512.1(2)
_cod_database_code 7129025
_shelx_space_group_comment
; 
The symmetry employed for this shelxl refinement is uniquely defined 
by the following loop, which should always be used as a source of 
symmetry information in preference to the above space-group names. 
They are only intended as comments. 
;
_shelx_estimated_absorpt_t_min 0.996
_shelx_estimated_absorpt_t_max 0.999
_shelxl_version_number 2013-4

loop_
_space_group_symop_operation_xyz
'x, y, z'
'-x, -y, z'
'y, -x, -z'
'-y, x, -z'
'-x+1/2, y+1/2, -z+1/2'
'x+1/2, -y+1/2, -z+1/2'
'-y+1/2, -x+1/2, z+1/2'
'y+1/2, x+1/2, z+1/2'

loop_
_atom_site_label
_atom_site_type_symbol
_atom_site_fract_x
_atom_site_fract_y
_atom_site_fract_z
_atom_site_U_iso_or_equiv
_atom_site_adp_type
_atom_site_occupancy
_atom_site_site_symmetry_order
_atom_site_calc_flag
_atom_site_refinement_flags_posn
_atom_site_refinement_flags_adp
_atom_site_refinement_flags_occupancy
_atom_site_disorder_assembly
_atom_site_disorder_group
N1 N 0.37858(8) 0.25217(8) 0.6131(2) 0.0459(4) Uani 1 1 d . . . . .
O1 O 0.32415(7) 0.21855(8) 0.8483(2) 0.0691(5) Uani 1 1 d . . . . .
C1 C 0.32916(9) 0.25636(9) 0.7298(3) 0.0484(5) Uani 1 1 d . . . . .
C2 C 0.28544(9) 0.30791(9) 0.7016(3) 0.0453(4) Uani 1 1 d . . . . .
C3 C 0.23355(9) 0.31411(10) 0.8116(3) 0.0554(5) Uani 1 1 d . . . . .
H3 H 0.2280 0.2859 0.9019 0.066 Uiso 1 1 calc R U . . .
C4 C 0.19110(10) 0.36132(11) 0.7871(3) 0.0609(6) Uani 1 1 d . . . . .
H4 H 0.1568 0.3652 0.8606 0.073 Uiso 1 1 calc R U . . .
C5 C 0.19936(11) 0.40348(10) 0.6519(3) 0.0583(6) Uani 1 1 d . . . . .
H5 H 0.1703 0.4355 0.6349 0.070 Uiso 1 1 calc R U . . .
C6 C 0.24993(10) 0.39825(9) 0.5436(3) 0.0523(5) Uani 1 1 d . . . . .
H6 H 0.2547 0.4268 0.4535 0.063 Uiso 1 1 calc R U . . .
C7 C 0.29456(9) 0.35065(9) 0.5662(3) 0.0428(4) Uani 1 1 d . . . . .
C8 C 0.34835(9) 0.34371(9) 0.4544(2) 0.0439(4) Uani 1 1 d . . . . .
C9 C 0.38854(9) 0.29494(9) 0.4783(2) 0.0439(4) Uani 1 1 d . . . . .
C10 C 0.44369(10) 0.28370(11) 0.3624(3) 0.0546(5) Uani 1 1 d . . . . .
H10A H 0.4775 0.2659 0.4304 0.065 Uiso 1 1 calc R U . . .
H10B H 0.4581 0.3237 0.3178 0.065 Uiso 1 1 calc R U . . .
C11 C 0.43020(14) 0.24037(14) 0.2115(4) 0.0781(7) Uani 1 1 d . . . . .
H11A H 0.4159 0.2005 0.2541 0.117 Uiso 1 1 calc R U . . .
H11B H 0.4678 0.2345 0.1451 0.117 Uiso 1 1 calc R U . . .
H11C H 0.3983 0.2586 0.1397 0.117 Uiso 1 1 calc R U . . .
C12 C 0.42196(9) 0.20091(10) 0.6438(3) 0.0477(5) Uani 1 1 d . . . . .
C13 C 0.41139(11) 0.14332(10) 0.5702(3) 0.0591(6) Uani 1 1 d . . . . .
H13 H 0.3770 0.1371 0.4984 0.071 Uiso 1 1 calc R U . . .
C14 C 0.45265(12) 0.09451(12) 0.6042(4) 0.0734(7) Uani 1 1 d . . . . .
H14 H 0.4463 0.0554 0.5536 0.088 Uiso 1 1 calc R U . . .
C15 C 0.50308(12) 0.10377(13) 0.7126(4) 0.0729(7) Uani 1 1 d . . . . .
H15 H 0.5306 0.0709 0.7353 0.088 Uiso 1 1 calc R U . . .
C16 C 0.51286(11) 0.16086(13) 0.7865(3) 0.0685(7) Uani 1 1 d . . . . .
H16 H 0.5471 0.1669 0.8593 0.082 Uiso 1 1 calc R U . . .
C17 C 0.47221(9) 0.20992(12) 0.7537(3) 0.0556(5) Uani 1 1 d . . . . .
H17 H 0.4786 0.2488 0.8054 0.067 Uiso 1 1 calc R U . . .
C18 C 0.35875(9) 0.39107(9) 0.3140(3) 0.0462(5) Uani 1 1 d . . . . .
C19 C 0.39145(12) 0.44580(11) 0.3463(3) 0.0635(6) Uani 1 1 d . . . . .
H19 H 0.4079 0.4528 0.4558 0.076 Uiso 1 1 calc R U . . .
C20 C 0.40016(13) 0.49033(11) 0.2187(4) 0.0712(7) Uani 1 1 d . . . . .
H20 H 0.4223 0.5269 0.2431 0.085 Uiso 1 1 calc R U . . .
C21 C 0.37627(11) 0.48091(11) 0.0566(3) 0.0621(6) Uani 1 1 d . . . . .
H21 H 0.3824 0.5107 -0.0296 0.075 Uiso 1 1 calc R U . . .
C22 C 0.34336(12) 0.42736(11) 0.0227(3) 0.0636(6) Uani 1 1 d . . . . .
H22 H 0.3266 0.4209 -0.0868 0.076 Uiso 1 1 calc R U . . .
C23 C 0.33472(11) 0.38268(11) 0.1499(3) 0.0578(6) Uani 1 1 d . . . . .
H23 H 0.3123 0.3463 0.1245 0.069 Uiso 1 1 calc R U . . .

loop_
_atom_site_aniso_label
_atom_site_aniso_U_11
_atom_site_aniso_U_22
_atom_site_aniso_U_33
_atom_site_aniso_U_23
_atom_site_aniso_U_13
_atom_site_aniso_U_12
N1 0.0448(8) 0.0496(9) 0.0432(9) 0.0084(7) -0.0016(7) -0.0007(7)
O1 0.0707(10) 0.0736(10) 0.0630(10) 0.0318(9) 0.0131(8) 0.0069(8)
C1 0.0496(11) 0.0513(11) 0.0444(11) 0.0101(9) -0.0010(9) -0.0057(9)
C2 0.0471(10) 0.0479(10) 0.0408(10) 0.0028(9) -0.0007(8) -0.0069(8)
C3 0.0537(12) 0.0597(13) 0.0528(12) 0.0088(10) 0.0064(10) -0.0097(10)
C4 0.0540(12) 0.0669(14) 0.0619(14) -0.0005(12) 0.0104(11) -0.0024(11)
C5 0.0589(12) 0.0529(12) 0.0632(14) -0.0010(11) 0.0028(11) 0.0046(10)
C6 0.0621(13) 0.0431(11) 0.0517(12) 0.0027(9) -0.0002(11) -0.0017(9)
C7 0.0476(10) 0.0410(9) 0.0398(9) -0.0013(8) -0.0039(9) -0.0074(8)
C8 0.0483(11) 0.0457(10) 0.0378(10) 0.0023(8) -0.0014(9) -0.0058(8)
C9 0.0471(10) 0.0480(10) 0.0365(9) 0.0046(8) -0.0027(8) -0.0060(9)
C10 0.0497(11) 0.0630(13) 0.0509(12) 0.0104(11) 0.0037(10) 0.0012(10)
C11 0.0898(19) 0.0903(18) 0.0541(14) -0.0074(14) 0.0144(14) 0.0051(15)
C12 0.0468(11) 0.0517(11) 0.0445(11) 0.0095(9) -0.0007(9) 0.0004(9)
C13 0.0592(12) 0.0551(12) 0.0629(13) 0.0034(11) -0.0117(11) -0.0009(10)
C14 0.0765(16) 0.0577(13) 0.0859(19) 0.0006(14) -0.0049(15) 0.0078(12)
C15 0.0658(14) 0.0735(16) 0.0796(18) 0.0159(14) -0.0016(14) 0.0181(12)
C16 0.0514(12) 0.0925(19) 0.0616(15) 0.0142(14) -0.0079(11) 0.0055(12)
C17 0.0523(11) 0.0664(13) 0.0483(11) 0.0056(11) -0.0046(10) -0.0037(10)
C18 0.0500(10) 0.0473(10) 0.0415(10) 0.0051(8) 0.0009(9) -0.0024(9)
C19 0.0822(16) 0.0578(13) 0.0507(12) 0.0073(11) -0.0107(12) -0.0188(12)
C20 0.0875(17) 0.0559(13) 0.0702(16) 0.0142(12) -0.0037(14) -0.0216(12)
C21 0.0709(15) 0.0607(14) 0.0547(13) 0.0197(11) 0.0067(12) -0.0004(12)
C22 0.0793(16) 0.0675(15) 0.0439(11) 0.0093(11) -0.0055(11) -0.0031(12)
C23 0.0710(14) 0.0546(12) 0.0479(12) 0.0074(10) -0.0079(11) -0.0085(11)

loop_
_atom_type_symbol
_atom_type_description
_atom_type_scat_dispersion_real
_atom_type_scat_dispersion_imag
_atom_type_scat_source
C C 0.0033 0.0016 'International Tables Vol C Tables 4.2.6.8 and 6.1.1.4'
H H 0.0000 0.0000 'International Tables Vol C Tables 4.2.6.8 and 6.1.1.4'
N N 0.0061 0.0033 'International Tables Vol C Tables 4.2.6.8 and 6.1.1.4'
O O 0.0106 0.0060 'International Tables Vol C Tables 4.2.6.8 and 6.1.1.4'

loop_
_geom_angle_atom_site_label_1
_geom_angle_atom_site_label_2
_geom_angle_atom_site_label_3
_geom_angle
_geom_angle_site_symmetry_1
_geom_angle_site_symmetry_3
_geom_angle_publ_flag
C1 N1 C9 123.84(16) . . ?
C1 N1 C12 115.09(16) . . ?
C9 N1 C12 121.02(16) . . ?
O1 C1 N1 120.68(19) . . ?
O1 C1 C2 123.50(19) . . ?
N1 C1 C2 115.82(16) . . ?
C3 C2 C7 120.16(18) . . ?
C3 C2 C1 118.99(17) . . ?
C7 C2 C1 120.85(18) . . ?
C4 C3 C2 120.5(2) . . ?
C4 C3 H3 119.8 . . ?
C2 C3 H3 119.8 . . ?
C3 C4 C5 119.8(2) . . ?
C3 C4 H4 120.1 . . ?
C5 C4 H4 120.1 . . ?
C6 C5 C4 120.5(2) . . ?
C6 C5 H5 119.7 . . ?
C4 C5 H5 119.7 . . ?
C5 C6 C7 121.1(2) . . ?
C5 C6 H6 119.5 . . ?
C7 C6 H6 119.5 . . ?
C6 C7 C2 117.99(18) . . ?
C6 C7 C8 122.53(18) . . ?
C2 C7 C8 119.47(17) . . ?
C9 C8 C7 119.79(17) . . ?
C9 C8 C18 121.32(17) . . ?
C7 C8 C18 118.88(17) . . ?
C8 C9 N1 120.19(17) . . ?
C8 C9 C10 122.36(17) . . ?
N1 C9 C10 117.44(17) . . ?
C9 C10 C11 114.21(19) . . ?
C9 C10 H10A 108.7 . . ?
C11 C10 H10A 108.7 . . ?
C9 C10 H10B 108.7 . . ?
C11 C10 H10B 108.7 . . ?
H10A C10 H10B 107.6 . . ?
C10 C11 H11A 109.5 . . ?
C10 C11 H11B 109.5 . . ?
H11A C11 H11B 109.5 . . ?
C10 C11 H11C 109.5 . . ?
H11A C11 H11C 109.5 . . ?
H11B C11 H11C 109.5 . . ?
C13 C12 C17 120.51(19) . . ?
C13 C12 N1 120.05(17) . . ?
C17 C12 N1 119.38(19) . . ?
C12 C13 C14 119.2(2) . . ?
C12 C13 H13 120.4 . . ?
C14 C13 H13 120.4 . . ?
C15 C14 C13 120.2(2) . . ?
C15 C14 H14 119.9 . . ?
C13 C14 H14 119.9 . . ?
C16 C15 C14 120.3(2) . . ?
C16 C15 H15 119.9 . . ?
C14 C15 H15 119.9 . . ?
C15 C16 C17 120.2(2) . . ?
C15 C16 H16 119.9 . . ?
C17 C16 H16 119.9 . . ?
C12 C17 C16 119.6(2) . . ?
C12 C17 H17 120.2 . . ?
C16 C17 H17 120.2 . . ?
C19 C18 C23 117.53(19) . . ?
C19 C18 C8 120.79(18) . . ?
C23 C18 C8 121.66(18) . . ?
C18 C19 C20 121.2(2) . . ?
C18 C19 H19 119.4 . . ?
C20 C19 H19 119.4 . . ?
C21 C20 C19 120.3(2) . . ?
C21 C20 H20 119.8 . . ?
C19 C20 H20 119.8 . . ?
C22 C21 C20 119.3(2) . . ?
C22 C21 H21 120.3 . . ?
C20 C21 H21 120.3 . . ?
C21 C22 C23 120.5(2) . . ?
C21 C22 H22 119.8 . . ?
C23 C22 H22 119.8 . . ?
C22 C23 C18 121.1(2) . . ?
C22 C23 H23 119.4 . . ?
C18 C23 H23 119.4 . . ?

loop_
_geom_bond_atom_site_label_1
_geom_bond_atom_site_label_2
_geom_bond_distance
_geom_bond_site_symmetry_2
_geom_bond_publ_flag
N1 C1 1.390(3) . ?
N1 C9 1.401(2) . ?
N1 C12 1.450(2) . ?
O1 C1 1.225(2) . ?
C1 C2 1.456(3) . ?
C2 C3 1.401(3) . ?
C2 C7 1.402(3) . ?
C3 C4 1.365(3) . ?
C3 H3 0.9300 . ?
C4 C5 1.390(3) . ?
C4 H4 0.9300 . ?
C5 C6 1.370(3) . ?
C5 H5 0.9300 . ?
C6 C7 1.401(3) . ?
C6 H6 0.9300 . ?
C7 C8 1.443(3) . ?
C8 C9 1.359(3) . ?
C8 C18 1.499(3) . ?
C9 C10 1.497(3) . ?
C10 C11 1.516(3) . ?
C10 H10A 0.9700 . ?
C10 H10B 0.9700 . ?
C11 H11A 0.9600 . ?
C11 H11B 0.9600 . ?
C11 H11C 0.9600 . ?
C12 C13 1.371(3) . ?
C12 C17 1.380(3) . ?
C13 C14 1.387(3) . ?
C13 H13 0.9300 . ?
C14 C15 1.377(4) . ?
C14 H14 0.9300 . ?
C15 C16 1.360(4) . ?
C15 H15 0.9300 . ?
C16 C17 1.381(3) . ?
C16 H16 0.9300 . ?
C17 H17 0.9300 . ?
C18 C19 1.381(3) . ?
C18 C23 1.382(3) . ?
C19 C20 1.382(3) . ?
C19 H19 0.9300 . ?
C20 C21 1.369(4) . ?
C20 H20 0.9300 . ?
C21 C22 1.364(4) . ?
C21 H21 0.9300 . ?
C22 C23 1.382(3) . ?
C22 H22 0.9300 . ?
C23 H23 0.9300 . ?

loop_
_geom_hbond_atom_site_label_D
_geom_hbond_atom_site_label_H
_geom_hbond_atom_site_label_A
_geom_hbond_distance_DH
_geom_hbond_distance_HA
_geom_hbond_distance_DA
_geom_hbond_angle_DHA
_geom_hbond_site_symmetry_A
C13 H13 O1 0.93 2.48 3.331(3) 151.4 7_554

loop_
_geom_torsion_atom_site_label_1
_geom_torsion_atom_site_label_2
_geom_torsion_atom_site_label_3
_geom_torsion_atom_site_label_4
_geom_torsion
_geom_torsion_site_symmetry_1
_geom_torsion_site_symmetry_2
_geom_torsion_site_symmetry_3
_geom_torsion_site_symmetry_4
_geom_torsion_publ_flag
C9 N1 C1 O1 -177.68(19) . . . . ?
C12 N1 C1 O1 -0.1(3) . . . . ?
C9 N1 C1 C2 1.9(3) . . . . ?
C12 N1 C1 C2 179.50(16) . . . . ?
O1 C1 C2 C3 -2.0(3) . . . . ?
N1 C1 C2 C3 178.38(18) . . . . ?
O1 C1 C2 C7 178.35(19) . . . . ?
N1 C1 C2 C7 -1.2(3) . . . . ?
C7 C2 C3 C4 0.7(3) . . . . ?
C1 C2 C3 C4 -178.9(2) . . . . ?
C2 C3 C4 C5 0.1(3) . . . . ?
C3 C4 C5 C6 -0.3(3) . . . . ?
C4 C5 C6 C7 -0.2(3) . . . . ?
C5 C6 C7 C2 0.9(3) . . . . ?
C5 C6 C7 C8 179.93(19) . . . . ?
C3 C2 C7 C6 -1.1(3) . . . . ?
C1 C2 C7 C6 178.46(18) . . . . ?
C3 C2 C7 C8 179.81(18) . . . . ?
C1 C2 C7 C8 -0.6(3) . . . . ?
C6 C7 C8 C9 -177.12(19) . . . . ?
C2 C7 C8 C9 1.9(3) . . . . ?
C6 C7 C8 C18 3.1(3) . . . . ?
C2 C7 C8 C18 -177.86(17) . . . . ?
C7 C8 C9 N1 -1.3(3) . . . . ?
C18 C8 C9 N1 178.46(17) . . . . ?
C7 C8 C9 C10 177.51(18) . . . . ?
C18 C8 C9 C10 -2.8(3) . . . . ?
C1 N1 C9 C8 -0.7(3) . . . . ?
C12 N1 C9 C8 -178.14(18) . . . . ?
C1 N1 C9 C10 -179.53(18) . . . . ?
C12 N1 C9 C10 3.0(3) . . . . ?
C8 C9 C10 C11 -91.6(3) . . . . ?
N1 C9 C10 C11 87.2(2) . . . . ?
C1 N1 C12 C13 89.3(2) . . . . ?
C9 N1 C12 C13 -93.0(2) . . . . ?
C1 N1 C12 C17 -87.8(2) . . . . ?
C9 N1 C12 C17 89.9(2) . . . . ?
C17 C12 C13 C14 -1.5(4) . . . . ?
N1 C12 C13 C14 -178.6(2) . . . . ?
C12 C13 C14 C15 0.9(4) . . . . ?
C13 C14 C15 C16 -0.2(4) . . . . ?
C14 C15 C16 C17 0.2(4) . . . . ?
C13 C12 C17 C16 1.5(3) . . . . ?
N1 C12 C17 C16 178.6(2) . . . . ?
C15 C16 C17 C12 -0.8(4) . . . . ?
C9 C8 C18 C19 -92.9(3) . . . . ?
C7 C8 C18 C19 86.8(3) . . . . ?
C9 C8 C18 C23 89.0(3) . . . . ?
C7 C8 C18 C23 -91.3(2) . . . . ?
C23 C18 C19 C20 -0.4(4) . . . . ?
C8 C18 C19 C20 -178.6(2) . . . . ?
C18 C19 C20 C21 0.0(4) . . . . ?
C19 C20 C21 C22 0.5(4) . . . . ?
C20 C21 C22 C23 -0.7(4) . . . . ?
C21 C22 C23 C18 0.3(4) . . . . ?
C19 C18 C23 C22 0.3(4) . . . . ?
C8 C18 C23 C22 178.5(2) . . . . ?
